data_4130674
loop_
_publ_author_name
'He, Qing'
'Zhang, Zhan'
'Brewster, James T.'
'Lynch, Vincent M.'
'Kim, Sung Kuk'
'Sessler, Jonathan L.'

_publ_section_title
;
 Hemispherand-Strapped Calix[4]pyrrole: An Ion-pair Receptor for the
 Recognition and Extraction of Lithium Nitrite.
;
_journal_issue 31
_journal_name_full 'Journal of the American Chemical Society'
_journal_page_first 9779
_journal_page_last 9782
_journal_paper_doi 10.1021/jacs.6b05713
_journal_volume 138
_journal_year 2016
_chemical_formula_moiety 'C50 H56 Li N9 O7, C H4 O'
_chemical_formula_sum 'C51 H60 Li N9 O8'
_chemical_formula_weight 934.03
_space_group_crystal_system monoclinic
_space_group_IT_number 14
_space_group_name_Hall '-P 2ybc'
_space_group_name_H-M_alt 'P 1 21/c 1'
_atom_sites_solution_hydrogens mixed
_audit_creation_date 2016-06-02
_audit_creation_method
;
Olex2 1.2
(compiled 2016.02.19 svn.r3266 for OlexSys, GUI svn.r5155)
;
_cell_angle_alpha 90
_cell_angle_beta 98.997(2)
_cell_angle_gamma 90
_cell_formula_units_Z 4
_cell_length_a 14.7928(9)
_cell_length_b 12.3477(7)
_cell_length_c 27.0073(16)
_cell_measurement_reflns_used 12786
_cell_measurement_temperature 100(2)
_cell_measurement_theta_max 25.0460
_cell_measurement_theta_min 1.3942
_cell_volume 4872.4(5)
_computing_molecular_graphics 'Olex2 (Dolomanov et al., 2009)'
_computing_publication_material 'Olex2 (Dolomanov et al., 2009)'
_computing_structure_refinement 'ShelXL (Sheldrick, 2015)'
_diffrn_ambient_temperature 100.15
_diffrn_measured_fraction_theta_full 0.998
_diffrn_measured_fraction_theta_max 0.998
_diffrn_measurement_device_type 'Rigaku AFC-12 with Saturn 724+ CCD'
_diffrn_radiation_type MoK\a
_diffrn_radiation_wavelength 0.71073
_diffrn_reflns_av_R_equivalents 0.0916
_diffrn_reflns_av_unetI/netI 0.0644
_diffrn_reflns_Laue_measured_fraction_full 0.998
_diffrn_reflns_Laue_measured_fraction_max 0.998
_diffrn_reflns_limit_h_max 17
_diffrn_reflns_limit_h_min -17
_diffrn_reflns_limit_k_max 14
_diffrn_reflns_limit_k_min -14
_diffrn_reflns_limit_l_max 32
_diffrn_reflns_limit_l_min -32
_diffrn_reflns_number 64398
_diffrn_reflns_point_group_measured_fraction_full 0.998
_diffrn_reflns_point_group_measured_fraction_max 0.998
_diffrn_reflns_theta_full 25.027
_diffrn_reflns_theta_max 25.027
_diffrn_reflns_theta_min 3.055
_exptl_absorpt_coefficient_mu 0.066
_exptl_crystal_colour colorless
_exptl_crystal_density_diffrn 0.938
_exptl_crystal_description block
_exptl_crystal_F_000 1472
_exptl_crystal_size_max 0.194
_exptl_crystal_size_mid 0.104
_exptl_crystal_size_min 0.091
_refine_diff_density_max 0.911
_refine_diff_density_min -0.803
_refine_diff_density_rms 0.065
_refine_ls_extinction_method none
_refine_ls_goodness_of_fit_ref 1.039
_refine_ls_hydrogen_treatment mixed
_refine_ls_matrix_type full
_refine_ls_number_parameters 635
_refine_ls_number_reflns 8592
_refine_ls_number_restraints 417
_refine_ls_restrained_S_all 1.013
_refine_ls_R_factor_all 0.1271
_refine_ls_R_factor_gt 0.0861
_refine_ls_shift/su_max 0.000
_refine_ls_shift/su_mean 0.000
_refine_ls_structure_factor_coef Fsqd
_refine_ls_weighting_details 'w=1/[\s^2^(Fo^2^)+(0.0968P)^2^+7.8700P] where P=(Fo^2^+2Fc^2^)/3'
_refine_ls_weighting_scheme calc
_refine_ls_wR_factor_gt 0.2014
_refine_ls_wR_factor_ref 0.2241
_reflns_Friedel_coverage 0.000
_reflns_number_gt 5790
_reflns_number_total 8592
_reflns_threshold_expression 'I > 2\s(I)'
_cod_data_source_file ja6b05713_si_007.cif
_cod_data_source_block a
_cod_database_code 4130674
_shelx_space_group_comment
;
The symmetry employed for this shelxl refinement is uniquely defined
by the following loop, which should always be used as a source of
symmetry information in preference to the above space-group names.
They are only intended as comments.
;
_olex2_refinement_description
;
1. Fixed Uiso
 At 1.2 times of:
  All C(H) groups, All C(H,H) groups, All N(H) groups
 At 1.5 times of:
  All C(H,H,H) groups, All O(H) groups
2. Restrained distances
 O7-H7
 0.87 with sigma of 0.01
 C50-H7
 1.908762 with sigma of 0.02
 Li1-H7
 2.487476 with sigma of 0.02
3. Uiso/Uaniso restraints and constraints
All non-hydrogen atoms restrained to be isotropic: with sigma of 0.1 and sigma
for terminal atoms of 0.2
4.a Secondary CH2 refined with riding coordinates:
 C21(H21A,H21B), C22(H22A,H22B), C41(H41A,H41B), C42(H42A,H42B)
4.b Aromatic/amide H refined with riding coordinates:
 C3(H3), C4(H4), C8(H8), C9(H9), C13(H13), C14(H14), C18(H18), C19(H19),
 C25(H25), C26(H26), C27(H27), C30(H30), C31(H31), C32(H32), C36(H36), C37(H37),
  C38(H38), N1(H1), N2(H2), N3(H3A), N4(H4A), N5(H5), N8(H8A)
4.c Idealised Me refined as rotating group:
 C43(H43A,H43B,H43C), C44(H44A,H44B,H44C), C45(H45A,H45B,H45C), C46(H46A,H46B,
 H46C), C47(H47A,H47B,H47C), C48(H48A,H48B,H48C), C49(H49A,H49B,H49C), C50(H50A,
 H50B,H50C), C51(H51A,H51B,H51C)
4.d Idealised tetrahedral OH refined as rotating group:
 O8(H8B)
;
_shelx_shelxl_version_number 2014/7
_olex2_submission_special_instructions 'No special instructions were received'

loop_
_space_group_symop_operation_xyz
'x, y, z'
'-x, y+1/2, -z+1/2'
'-x, -y, -z'
'x, -y-1/2, z-1/2'

loop_
_atom_site_label
_atom_site_type_symbol
_atom_site_fract_x
_atom_site_fract_y
_atom_site_fract_z
_atom_site_U_iso_or_equiv
_atom_site_adp_type
_atom_site_occupancy
_atom_site_site_symmetry_order
_atom_site_calc_flag
_atom_site_refinement_flags_posn
C1 C 0.1322(3) 0.5687(3) 0.35710(14) 0.0297(9) Uani 1 1 d .
C2 C 0.0772(3) 0.4682(3) 0.34020(14) 0.0303(9) Uani 1 1 d .
C3 C 0.0043(3) 0.4549(3) 0.30294(15) 0.0361(10) Uani 1 1 d .
H3 H -0.0226 0.5096 0.2807 0.043 Uiso 1 1 calc R
C4 C -0.0243(3) 0.3455(4) 0.30322(15) 0.0381(10) Uani 1 1 d .
H4 H -0.0730 0.3139 0.2808 0.046 Uiso 1 1 calc R
C5 C 0.0304(3) 0.2929(3) 0.34136(14) 0.0310(9) Uani 1 1 d .
C6 C 0.0277(3) 0.1788(3) 0.36135(15) 0.0346(9) Uani 1 1 d .
C7 C 0.0999(3) 0.1073(3) 0.34453(14) 0.0315(9) Uani 1 1 d .
C8 C 0.0946(3) 0.0100(3) 0.31977(15) 0.0380(10) Uani 1 1 d .
H8 H 0.0402 -0.0282 0.3071 0.046 Uiso 1 1 calc R
C9 C 0.1853(3) -0.0233(3) 0.31643(14) 0.0360(10) Uani 1 1 d .
H9 H 0.2020 -0.0878 0.3009 0.043 Uiso 1 1 calc R
C10 C 0.2443(3) 0.0523(3) 0.33915(14) 0.0325(9) Uani 1 1 d .
C11 C 0.3472(3) 0.0579(3) 0.35073(14) 0.0327(9) Uani 1 1 d .
C12 C 0.3806(3) 0.1573(3) 0.32633(14) 0.0310(9) Uani 1 1 d .
C13 C 0.3947(3) 0.1744(3) 0.27782(14) 0.0348(9) Uani 1 1 d .
H13 H 0.3873 0.1216 0.2519 0.042 Uiso 1 1 calc R
C14 C 0.4216(3) 0.2825(3) 0.27272(14) 0.0352(10) Uani 1 1 d .
H14 H 0.4355 0.3151 0.2430 0.042 Uiso 1 1 calc R
C15 C 0.4243(3) 0.3323(3) 0.31819(14) 0.0300(9) Uani 1 1 d .
C16 C 0.4489(3) 0.4468(3) 0.33413(14) 0.0343(9) Uani 1 1 d .
C17 C 0.3660(3) 0.5199(3) 0.32832(14) 0.0311(9) Uani 1 1 d .
C18 C 0.3519(3) 0.6221(3) 0.30780(15) 0.0368(10) Uani 1 1 d .
H18 H 0.3946 0.6630 0.2926 0.044 Uiso 1 1 calc R
C19 C 0.2619(3) 0.6550(3) 0.31347(15) 0.0360(10) Uani 1 1 d .
H19 H 0.2335 0.7216 0.3024 0.043 Uiso 1 1 calc R
C20 C 0.2230(3) 0.5733(3) 0.33789(13) 0.0293(9) Uani 1 1 d .
C21 C 0.1550(3) 0.5737(3) 0.41528(13) 0.0312(9) Uani 1 1 d .
H21A H 0.2010 0.5171 0.4267 0.037 Uiso 1 1 calc R
H21B H 0.1836 0.6447 0.4249 0.037 Uiso 1 1 calc R
C22 C 0.0733(3) 0.5586(4) 0.44334(15) 0.0388(10) Uani 1 1 d .
H22A H 0.0222 0.6060 0.4285 0.047 Uiso 1 1 calc R
H22B H 0.0520 0.4825 0.4402 0.047 Uiso 1 1 calc R
C23 C 0.1020(3) 0.5867(4) 0.49777(16) 0.0474(12) Uani 1 1 d .
C24 C 0.1693(3) 0.5066(3) 0.57971(14) 0.0342(9) Uani 1 1 d .
C25 C 0.1942(3) 0.6017(4) 0.60650(17) 0.0426(11) Uani 1 1 d .
H25 H 0.1912 0.6701 0.5903 0.051 Uiso 1 1 calc R
C26 C 0.2234(3) 0.5924(4) 0.65763(17) 0.0433(11) Uani 1 1 d .
H26 H 0.2399 0.6552 0.6773 0.052 Uiso 1 1 calc R
C27 C 0.2283(3) 0.4924(3) 0.67959(15) 0.0367(10) Uani 1 1 d .
H27 H 0.2478 0.4855 0.7147 0.044 Uiso 1 1 calc R
C28 C 0.2046(3) 0.4012(3) 0.65048(14) 0.0327(9) Uani 1 1 d .
C29 C 0.2101(3) 0.2908(3) 0.67238(14) 0.0324(9) Uani 1 1 d .
C30 C 0.1721(3) 0.2694(4) 0.71570(14) 0.0364(10) Uani 1 1 d .
H30 H 0.1448 0.3265 0.7318 0.044 Uiso 1 1 calc R
C31 C 0.1740(3) 0.1658(4) 0.73510(15) 0.0396(10) Uani 1 1 d .
H31 H 0.1490 0.1521 0.7648 0.048 Uiso 1 1 calc R
C32 C 0.2123(3) 0.0815(4) 0.71139(14) 0.0373(10) Uani 1 1 d .
H32 H 0.2112 0.0102 0.7245 0.045 Uiso 1 1 calc R
C33 C 0.2528(3) 0.0995(3) 0.66822(14) 0.0327(9) Uani 1 1 d .
C34 C 0.2516(3) 0.2053(3) 0.65038(13) 0.0333(9) Uani 1 1 d .
C35 C 0.2968(3) 0.0082(3) 0.64506(14) 0.0317(9) Uani 1 1 d .
C36 C 0.3390(3) -0.0736(3) 0.67560(15) 0.0401(10) Uani 1 1 d .
H36 H 0.3400 -0.0709 0.7108 0.048 Uiso 1 1 calc R
C37 C 0.3795(3) -0.1587(3) 0.65435(16) 0.0436(11) Uani 1 1 d .
H37 H 0.4079 -0.2158 0.6747 0.052 Uiso 1 1 calc R
C38 C 0.3783(3) -0.1599(3) 0.60368(15) 0.0385(10) Uani 1 1 d .
H38 H 0.4054 -0.2180 0.5882 0.046 Uiso 1 1 calc R
C39 C 0.3371(3) -0.0753(3) 0.57552(14) 0.0335(9) Uani 1 1 d .
C40 C 0.3215(3) -0.0002(3) 0.48790(15) 0.0394(10) Uani 1 1 d .
C41 C 0.3393(3) -0.0323(3) 0.43618(15) 0.0434(11) Uani 1 1 d .
H41A H 0.2816 -0.0584 0.4162 0.052 Uiso 1 1 calc R
H41B H 0.3838 -0.0927 0.4393 0.052 Uiso 1 1 calc R
C42 C 0.3767(3) 0.0620(3) 0.40849(14) 0.0353(9) Uani 1 1 d .
H42A H 0.4443 0.0614 0.4161 0.042 Uiso 1 1 calc R
H42B H 0.3552 0.1310 0.4213 0.042 Uiso 1 1 calc R
C43 C 0.3890(3) -0.0439(3) 0.33011(16) 0.0421(11) Uani 1 1 d .
H43A H 0.3696 -0.0481 0.2938 0.063 Uiso 1 1 calc GR
H43B H 0.3681 -0.1086 0.3460 0.063 Uiso 1 1 calc GR
H43C H 0.4559 -0.0397 0.3374 0.063 Uiso 1 1 calc GR
C44 C 0.5149(3) 0.4901(4) 0.29993(17) 0.0456(11) Uani 1 1 d .
H44A H 0.4846 0.4883 0.2650 0.068 Uiso 1 1 calc GR
H44B H 0.5699 0.4447 0.3037 0.068 Uiso 1 1 calc GR
H44C H 0.5321 0.5648 0.3094 0.068 Uiso 1 1 calc GR
C45 C 0.4987(3) 0.4513(4) 0.38873(15) 0.0398(10) Uani 1 1 d .
H45A H 0.5168 0.5261 0.3974 0.060 Uiso 1 1 calc GR
H45B H 0.5532 0.4052 0.3922 0.060 Uiso 1 1 calc GR
H45C H 0.4575 0.4254 0.4113 0.060 Uiso 1 1 calc GR
C46 C 0.0755(3) 0.6692(3) 0.33797(15) 0.0379(10) Uani 1 1 d .
H46A H 0.0650 0.6694 0.3012 0.057 Uiso 1 1 calc GR
H46B H 0.1090 0.7349 0.3503 0.057 Uiso 1 1 calc GR
H46C H 0.0166 0.6673 0.3502 0.057 Uiso 1 1 calc GR
C47 C -0.0666(3) 0.1305(4) 0.34197(19) 0.0487(12) Uani 1 1 d .
H47A H -0.1139 0.1727 0.3550 0.073 Uiso 1 1 calc GR
H47B H -0.0687 0.0552 0.3533 0.073 Uiso 1 1 calc GR
H47C H -0.0776 0.1326 0.3053 0.073 Uiso 1 1 calc GR
C48 C 0.0412(3) 0.1799(3) 0.41946(15) 0.0400(10) Uani 1 1 d .
H48A H 0.1016 0.2098 0.4325 0.060 Uiso 1 1 calc GR
H48B H 0.0369 0.1058 0.4319 0.060 Uiso 1 1 calc GR
H48C H -0.0063 0.2248 0.4307 0.060 Uiso 1 1 calc GR
C49 C 0.3890(4) 0.2515(5) 0.61981(19) 0.0704(17) Uani 1 1 d .
H49A H 0.3991 0.3120 0.6435 0.106 Uiso 1 1 calc GR
H49B H 0.4120 0.2709 0.5889 0.106 Uiso 1 1 calc GR
H49C H 0.4214 0.1873 0.6347 0.106 Uiso 1 1 calc GR
C50 C 0.0428(5) 0.1464(6) 0.5642(3) 0.101(2) Uani 1 1 d D
H50A H -0.0134 0.1755 0.5447 0.151 Uiso 1 1 calc GR
H50B H 0.0416 0.1574 0.6000 0.151 Uiso 1 1 calc GR
H50C H 0.0473 0.0688 0.5573 0.151 Uiso 1 1 calc GR
Li1 Li 0.2410(6) 0.1461(7) 0.5499(3) 0.051(2) Uani 1 1 d D
N1 N 0.0938(2) 0.3685(3) 0.36307(11) 0.0307(7) Uani 1 1 d .
H1 H 0.1384 0.3549 0.3879 0.037 Uiso 1 1 calc R
N2 N 0.1918(2) 0.1313(2) 0.35622(12) 0.0313(7) Uani 1 1 d .
H2 H 0.2138 0.1897 0.3725 0.038 Uiso 1 1 calc R
N3 N 0.3986(2) 0.2554(2) 0.35073(11) 0.0303(7) Uani 1 1 d .
H3A H 0.3944 0.2673 0.3824 0.036 Uiso 1 1 calc R
N4 N 0.2871(2) 0.4920(3) 0.34634(11) 0.0300(7) Uani 1 1 d .
H4A H 0.2787 0.4303 0.3613 0.036 Uiso 1 1 calc R
N5 N 0.1369(2) 0.5045(3) 0.52786(12) 0.0395(8) Uani 1 1 d .
H5 H 0.1397 0.4413 0.5131 0.047 Uiso 1 1 calc R
N6 N 0.1733(2) 0.4091(3) 0.60081(12) 0.0343(8) Uani 1 1 d .
N7 N 0.2948(2) 0.0081(3) 0.59466(11) 0.0336(8) Uani 1 1 d .
N8 N 0.3422(2) -0.0780(3) 0.52366(12) 0.0379(8) Uani 1 1 d .
H8A H 0.3617 -0.1395 0.5128 0.046 Uiso 1 1 calc R
N9 N 0.3061(2) 0.3208(3) 0.46981(13) 0.0389(8) Uani 1 1 d .
O1 O 0.0968(4) 0.6777(3) 0.51351(13) 0.122(2) Uani 1 1 d .
O2 O 0.29431(19) 0.2290(2) 0.60876(9) 0.0359(7) Uani 1 1 d .
O3 O 0.2885(2) 0.0881(2) 0.49568(10) 0.0466(8) Uani 1 1 d .
O4 O 0.2686(2) 0.3200(2) 0.42578(10) 0.0491(8) Uani 1 1 d .
O5 O 0.2624(5) 0.3268(4) 0.50261(17) 0.135(2) Uani 1 1 d .
O6 O 0.3903(3) 0.3092(4) 0.4745(3) 0.145(3) Uani 1 1 d .
O7 O 0.1213(2) 0.2021(3) 0.55000(14) 0.0625(9) Uani 1 1 d D
H7 H 0.1118(18) 0.2721(8) 0.552(2) 0.094 Uiso 1 1 d DR
C51 C 0.6105(4) 0.3617(5) 0.5209(2) 0.0764(18) Uani 1 1 d .
H51A H 0.6683 0.3645 0.5076 0.115 Uiso 1 1 calc GR
H51B H 0.6229 0.3650 0.5576 0.115 Uiso 1 1 calc GR
H51C H 0.5721 0.4233 0.5080 0.115 Uiso 1 1 calc GR
O8 O 0.5648(2) 0.2649(3) 0.50591(17) 0.0740(11) Uani 1 1 d .
H8B H 0.5093 0.2779 0.4958 0.111 Uiso 1 1 calc GR

loop_
_atom_site_aniso_label
_atom_site_aniso_U_11
_atom_site_aniso_U_22
_atom_site_aniso_U_33
_atom_site_aniso_U_23
_atom_site_aniso_U_13
_atom_site_aniso_U_12
C1 0.038(2) 0.027(2) 0.0257(19) 0.0039(16) 0.0103(17) 0.0063(17)
C2 0.036(2) 0.029(2) 0.028(2) 0.0044(17) 0.0134(18) 0.0119(17)
C3 0.038(2) 0.041(2) 0.028(2) 0.0019(18) 0.0019(18) 0.0115(19)
C4 0.032(2) 0.049(3) 0.032(2) -0.011(2) 0.0038(18) 0.0038(19)
C5 0.030(2) 0.034(2) 0.031(2) -0.0059(17) 0.0094(17) 0.0000(17)
C6 0.034(2) 0.035(2) 0.036(2) -0.0087(18) 0.0100(18) -0.0001(17)
C7 0.038(2) 0.029(2) 0.028(2) -0.0011(17) 0.0063(17) -0.0025(17)
C8 0.053(3) 0.032(2) 0.031(2) -0.0037(18) 0.0099(19) -0.0060(19)
C9 0.057(3) 0.025(2) 0.028(2) -0.0061(17) 0.0125(19) 0.0032(19)
C10 0.046(2) 0.025(2) 0.030(2) -0.0009(17) 0.0175(18) 0.0057(18)
C11 0.041(2) 0.031(2) 0.030(2) 0.0004(17) 0.0154(18) 0.0093(18)
C12 0.035(2) 0.032(2) 0.029(2) -0.0035(17) 0.0130(17) 0.0063(17)
C13 0.045(2) 0.038(2) 0.024(2) -0.0055(17) 0.0130(18) 0.0066(19)
C14 0.043(2) 0.041(2) 0.027(2) 0.0052(18) 0.0193(18) 0.0077(19)
C15 0.034(2) 0.033(2) 0.0257(19) 0.0034(17) 0.0135(16) 0.0042(17)
C16 0.040(2) 0.036(2) 0.032(2) 0.0049(18) 0.0182(18) 0.0021(18)
C17 0.040(2) 0.031(2) 0.026(2) -0.0004(17) 0.0170(17) -0.0041(17)
C18 0.052(3) 0.027(2) 0.035(2) 0.0019(18) 0.018(2) -0.0073(19)
C19 0.055(3) 0.023(2) 0.033(2) 0.0050(17) 0.0161(19) 0.0060(19)
C20 0.043(2) 0.024(2) 0.0231(19) -0.0024(16) 0.0129(17) 0.0042(17)
C21 0.041(2) 0.027(2) 0.027(2) 0.0021(17) 0.0137(17) 0.0064(17)
C22 0.045(2) 0.043(3) 0.033(2) 0.0078(19) 0.0212(19) 0.017(2)
C23 0.071(3) 0.046(3) 0.034(2) 0.008(2) 0.032(2) 0.025(2)
C24 0.037(2) 0.040(2) 0.030(2) 0.0026(19) 0.0171(17) 0.0076(19)
C25 0.049(3) 0.037(2) 0.047(3) 0.002(2) 0.021(2) 0.007(2)
C26 0.047(3) 0.040(3) 0.046(3) -0.009(2) 0.016(2) 0.005(2)
C27 0.039(2) 0.043(3) 0.030(2) -0.0015(19) 0.0100(18) 0.0052(19)
C28 0.032(2) 0.044(2) 0.025(2) -0.0010(18) 0.0127(17) 0.0028(18)
C29 0.035(2) 0.039(2) 0.024(2) -0.0001(17) 0.0072(17) -0.0023(18)
C30 0.036(2) 0.049(3) 0.025(2) 0.0015(19) 0.0082(17) 0.0024(19)
C31 0.039(2) 0.055(3) 0.027(2) 0.006(2) 0.0118(18) -0.007(2)
C32 0.040(2) 0.046(3) 0.027(2) 0.0041(19) 0.0067(18) -0.0106(19)
C33 0.038(2) 0.033(2) 0.025(2) 0.0029(17) 0.0007(17) -0.0041(18)
C34 0.043(2) 0.039(2) 0.0194(19) 0.0000(17) 0.0096(17) -0.0096(19)
C35 0.037(2) 0.033(2) 0.025(2) 0.0013(17) 0.0050(17) -0.0097(18)
C36 0.051(3) 0.039(2) 0.029(2) 0.0056(19) 0.0014(19) -0.005(2)
C37 0.054(3) 0.033(2) 0.040(3) 0.007(2) -0.004(2) -0.002(2)
C38 0.045(2) 0.030(2) 0.039(2) 0.0043(19) 0.0019(19) 0.0017(19)
C39 0.040(2) 0.030(2) 0.030(2) 0.0009(18) 0.0042(18) -0.0028(18)
C40 0.051(3) 0.036(2) 0.034(2) 0.0063(19) 0.013(2) 0.006(2)
C41 0.066(3) 0.034(2) 0.034(2) 0.0056(19) 0.019(2) 0.010(2)
C42 0.043(2) 0.033(2) 0.032(2) 0.0030(18) 0.0140(18) 0.0087(18)
C43 0.057(3) 0.032(2) 0.042(2) -0.0028(19) 0.025(2) 0.010(2)
C44 0.046(3) 0.048(3) 0.050(3) 0.004(2) 0.027(2) -0.005(2)
C45 0.042(2) 0.040(2) 0.039(2) 0.001(2) 0.0108(19) -0.0040(19)
C46 0.049(3) 0.033(2) 0.033(2) 0.0044(18) 0.0123(19) 0.0142(19)
C47 0.043(3) 0.044(3) 0.061(3) -0.007(2) 0.012(2) -0.006(2)
C48 0.046(2) 0.039(2) 0.040(2) -0.0017(19) 0.021(2) -0.0039(19)
C49 0.073(4) 0.096(4) 0.051(3) -0.008(3) 0.035(3) -0.039(3)
C50 0.100(5) 0.085(5) 0.123(6) 0.009(4) 0.035(5) 0.005(4)
Li1 0.067(5) 0.059(5) 0.030(4) 0.001(3) 0.013(4) 0.011(4)
N1 0.0326(17) 0.0329(18) 0.0268(17) -0.0008(14) 0.0055(14) 0.0031(14)
N2 0.0350(18) 0.0258(17) 0.0348(18) -0.0082(14) 0.0107(15) -0.0026(14)
N3 0.0402(19) 0.0291(18) 0.0248(16) -0.0014(14) 0.0149(14) 0.0042(14)
N4 0.0386(18) 0.0279(17) 0.0276(17) 0.0048(14) 0.0177(14) 0.0024(14)
N5 0.049(2) 0.037(2) 0.0346(19) 0.0028(16) 0.0135(16) 0.0082(17)
N6 0.0395(19) 0.037(2) 0.0289(18) 0.0031(15) 0.0133(15) 0.0056(15)
N7 0.0443(19) 0.0294(18) 0.0272(17) 0.0030(14) 0.0065(15) -0.0051(15)
N8 0.059(2) 0.0256(18) 0.0307(18) 0.0015(14) 0.0109(16) 0.0049(16)
N9 0.044(2) 0.033(2) 0.039(2) 0.0020(16) 0.0018(17) 0.0037(16)
O1 0.266(6) 0.069(3) 0.032(2) 0.0032(19) 0.027(3) 0.094(4)
O2 0.0512(18) 0.0352(15) 0.0266(14) 0.0050(12) 0.0222(13) 0.0004(13)
O3 0.079(2) 0.0332(17) 0.0320(16) 0.0068(13) 0.0227(15) 0.0162(15)
O4 0.092(2) 0.0313(16) 0.0223(15) 0.0022(12) 0.0023(15) 0.0025(16)
O5 0.284(7) 0.080(3) 0.070(3) 0.012(2) 0.116(4) 0.065(4)
O6 0.054(3) 0.090(3) 0.263(7) 0.078(4) -0.063(3) -0.020(2)
O7 0.067(2) 0.062(2) 0.062(2) -0.0022(19) 0.0219(18) 0.0058(19)
C51 0.063(4) 0.072(4) 0.087(4) -0.025(3) -0.011(3) 0.003(3)
O8 0.061(2) 0.044(2) 0.115(3) -0.016(2) 0.010(2) 0.0138(17)

loop_
_atom_type_symbol
_atom_type_description
_atom_type_scat_dispersion_real
_atom_type_scat_dispersion_imag
_atom_type_scat_source
C C 0.0033 0.0016 'International Tables Vol C Tables 4.2.6.8 and 6.1.1.4'
H H 0.0000 0.0000 'International Tables Vol C Tables 4.2.6.8 and 6.1.1.4'
Li Li -0.0003 0.0001 'International Tables Vol C Tables 4.2.6.8 and 6.1.1.4'
N N 0.0061 0.0033 'International Tables Vol C Tables 4.2.6.8 and 6.1.1.4'
O O 0.0106 0.0060 'International Tables Vol C Tables 4.2.6.8 and 6.1.1.4'

loop_
_geom_angle_atom_site_label_1
_geom_angle_atom_site_label_2
_geom_angle_atom_site_label_3
_geom_angle
C2 C1 C20 113.0(3)
C2 C1 C21 111.0(3)
C2 C1 C46 108.7(3)
C20 C1 C21 106.3(3)
C20 C1 C46 108.7(3)
C46 C1 C21 109.1(3)
C3 C2 C1 130.2(3)
C3 C2 N1 106.7(3)
N1 C2 C1 123.1(3)
C2 C3 H3 125.9
C2 C3 C4 108.2(4)
C4 C3 H3 125.9
C3 C4 H4 125.8
C5 C4 C3 108.4(4)
C5 C4 H4 125.8
C4 C5 C6 131.7(4)
C4 C5 N1 106.2(3)
N1 C5 C6 122.0(3)
C5 C6 C47 108.3(3)
C5 C6 C48 110.3(3)
C7 C6 C5 112.2(3)
C7 C6 C47 108.6(3)
C7 C6 C48 108.9(3)
C47 C6 C48 108.4(3)
C8 C7 C6 132.1(4)
C8 C7 N2 106.2(3)
N2 C7 C6 121.6(3)
C7 C8 H8 126.2
C7 C8 C9 107.6(4)
C9 C8 H8 126.2
C8 C9 H9 125.7
C10 C9 C8 108.6(3)
C10 C9 H9 125.7
C9 C10 C11 133.0(4)
C9 C10 N2 106.5(3)
N2 C10 C11 120.3(3)
C10 C11 C12 109.6(3)
C10 C11 C42 109.0(3)
C10 C11 C43 109.7(3)
C12 C11 C42 110.6(3)
C12 C11 C43 109.1(3)
C43 C11 C42 108.9(3)
C13 C12 C11 130.4(4)
C13 C12 N3 105.8(3)
N3 C12 C11 123.7(3)
C12 C13 H13 125.5
C12 C13 C14 109.1(3)
C14 C13 H13 125.5
C13 C14 H14 126.0
C15 C14 C13 108.0(3)
C15 C14 H14 126.0
C14 C15 C16 130.6(3)
C14 C15 N3 106.7(3)
N3 C15 C16 122.7(3)
C15 C16 C17 112.0(3)
C15 C16 C44 107.6(3)
C15 C16 C45 111.4(3)
C17 C16 C44 108.1(3)
C17 C16 C45 109.6(3)
C44 C16 C45 108.0(3)
C18 C17 C16 131.0(4)
N4 C17 C16 122.3(3)
N4 C17 C18 106.7(3)
C17 C18 H18 126.2
C17 C18 C19 107.6(3)
C19 C18 H18 126.2
C18 C19 H19 126.0
C20 C19 C18 108.0(3)
C20 C19 H19 126.0
C19 C20 C1 130.4(3)
N4 C20 C1 122.8(3)
N4 C20 C19 106.6(3)
C1 C21 H21A 108.4
C1 C21 H21B 108.4
H21A C21 H21B 107.5
C22 C21 C1 115.5(3)
C22 C21 H21A 108.4
C22 C21 H21B 108.4
C21 C22 H22A 109.8
C21 C22 H22B 109.8
H22A C22 H22B 108.3
C23 C22 C21 109.3(4)
C23 C22 H22A 109.8
C23 C22 H22B 109.8
N5 C23 C22 115.9(4)
O1 C23 C22 122.3(4)
O1 C23 N5 121.8(4)
C25 C24 N5 123.5(4)
N6 C24 C25 123.3(4)
N6 C24 N5 113.2(4)
C24 C25 H25 121.2
C26 C25 C24 117.5(4)
C26 C25 H25 121.2
C25 C26 H26 120.2
C27 C26 C25 119.6(4)
C27 C26 H26 120.2
C26 C27 H27 120.1
C26 C27 C28 119.7(4)
C28 C27 H27 120.1
C27 C28 C29 121.8(3)
N6 C28 C27 121.3(4)
N6 C28 C29 116.8(3)
C30 C29 C28 120.1(4)
C34 C29 C28 121.7(3)
C34 C29 C30 118.2(4)
C29 C30 H30 119.9
C31 C30 C29 120.3(4)
C31 C30 H30 119.9
C30 C31 H31 119.8
C30 C31 C32 120.4(4)
C32 C31 H31 119.8
C31 C32 H32 119.3
C31 C32 C33 121.3(4)
C33 C32 H32 119.3
C32 C33 C35 119.9(4)
C34 C33 C32 116.8(4)
C34 C33 C35 123.2(3)
C29 C34 O2 117.6(3)
C33 C34 C29 123.0(4)
C33 C34 O2 119.4(4)
C36 C35 C33 119.1(3)
N7 C35 C33 118.7(3)
N7 C35 C36 122.1(4)
C35 C36 H36 120.3
C37 C36 C35 119.5(4)
C37 C36 H36 120.3
C36 C37 H37 120.4
C38 C37 C36 119.1(4)
C38 C37 H37 120.4
C37 C38 H38 120.6
C37 C38 C39 118.7(4)
C39 C38 H38 120.6
C38 C39 N8 116.2(4)
N7 C39 C38 124.0(4)
N7 C39 N8 119.8(3)
N8 C40 C41 114.7(4)
O3 C40 C41 121.5(4)
O3 C40 N8 123.8(4)
C40 C41 H41A 109.2
C40 C41 H41B 109.2
C40 C41 C42 112.2(4)
H41A C41 H41B 107.9
C42 C41 H41A 109.2
C42 C41 H41B 109.2
C11 C42 H42A 108.9
C11 C42 H42B 108.9
C41 C42 C11 113.5(3)
C41 C42 H42A 108.9
C41 C42 H42B 108.9
H42A C42 H42B 107.7
C11 C43 H43A 109.5
C11 C43 H43B 109.5
C11 C43 H43C 109.5
H43A C43 H43B 109.5
H43A C43 H43C 109.5
H43B C43 H43C 109.5
C16 C44 H44A 109.5
C16 C44 H44B 109.5
C16 C44 H44C 109.5
H44A C44 H44B 109.5
H44A C44 H44C 109.5
H44B C44 H44C 109.5
C16 C45 H45A 109.5
C16 C45 H45B 109.5
C16 C45 H45C 109.5
H45A C45 H45B 109.5
H45A C45 H45C 109.5
H45B C45 H45C 109.5
C1 C46 H46A 109.5
C1 C46 H46B 109.5
C1 C46 H46C 109.5
H46A C46 H46B 109.5
H46A C46 H46C 109.5
H46B C46 H46C 109.5
C6 C47 H47A 109.5
C6 C47 H47B 109.5
C6 C47 H47C 109.5
H47A C47 H47B 109.5
H47A C47 H47C 109.5
H47B C47 H47C 109.5
C6 C48 H48A 109.5
C6 C48 H48B 109.5
C6 C48 H48C 109.5
H48A C48 H48B 109.5
H48A C48 H48C 109.5
H48B C48 H48C 109.5
H49A C49 H49B 109.5
H49A C49 H49C 109.5
H49B C49 H49C 109.5
O2 C49 H49A 109.5
O2 C49 H49B 109.5
O2 C49 H49C 109.5
H50A C50 H50B 109.5
H50A C50 H50C 109.5
H50B C50 H50C 109.5
O7 C50 H50A 109.5
O7 C50 H50B 109.5
O7 C50 H50C 109.5
N7 Li1 O5 151.8(4)
O2 Li1 N7 83.8(3)
O2 Li1 O5 83.4(3)
O3 Li1 N7 89.2(3)
O3 Li1 O2 133.4(5)
O3 Li1 O5 81.7(3)
O3 Li1 O7 127.4(4)
O7 Li1 N7 123.1(4)
O7 Li1 O2 93.8(3)
O7 Li1 O5 82.8(3)
C2 N1 C5 110.5(3)
C2 N1 H1 124.8
C5 N1 H1 124.8
C7 N2 H2 124.5
C10 N2 C7 111.1(3)
C10 N2 H2 124.5
C12 N3 C15 110.4(3)
C12 N3 H3A 124.8
C15 N3 H3A 124.8
C17 N4 H4A 124.5
C20 N4 C17 111.1(3)
C20 N4 H4A 124.5
C23 N5 C24 128.5(4)
C23 N5 H5 115.7
C24 N5 H5 115.7
C24 N6 C28 118.4(3)
C35 N7 Li1 120.5(3)
C39 N7 C35 116.5(3)
C39 N7 Li1 122.5(3)
C39 N8 H8A 114.9
C40 N8 C39 130.1(3)
C40 N8 H8A 114.9
O4 N9 O6 113.1(5)
O5 N9 O4 120.5(5)
O5 N9 O6 126.2(6)
C34 O2 C49 115.3(3)
C34 O2 Li1 111.6(3)
C49 O2 Li1 122.4(4)
C40 O3 Li1 133.3(4)
N9 O5 Li1 115.9(3)
C50 O7 Li1 127.7(4)
C50 O7 H7 107.9(16)
Li1 O7 H7 121.1(16)
H51A C51 H51B 109.5
H51A C51 H51C 109.5
H51B C51 H51C 109.5
O8 C51 H51A 109.5
O8 C51 H51B 109.5
O8 C51 H51C 109.5
C51 O8 H8B 109.5

loop_
_geom_bond_atom_site_label_1
_geom_bond_atom_site_label_2
_geom_bond_distance
C1 C2 1.514(5)
C1 C20 1.515(5)
C1 C21 1.556(5)
C1 C46 1.541(5)
C2 C3 1.365(5)
C2 N1 1.382(5)
C3 H3 0.9500
C3 C4 1.416(6)
C4 H4 0.9500
C4 C5 1.369(6)
C5 C6 1.512(6)
C5 N1 1.387(5)
C6 C7 1.510(5)
C6 C47 1.532(6)
C6 C48 1.551(5)
C7 C8 1.371(5)
C7 N2 1.378(5)
C8 H8 0.9500
C8 C9 1.420(6)
C9 H9 0.9500
C9 C10 1.357(6)
C10 C11 1.507(6)
C10 N2 1.372(5)
C11 C12 1.512(5)
C11 C42 1.554(5)
C11 C43 1.543(5)
C12 C13 1.375(5)
C12 N3 1.386(5)
C13 H13 0.9500
C13 C14 1.406(6)
C14 H14 0.9500
C14 C15 1.369(5)
C15 C16 1.506(6)
C15 N3 1.387(5)
C16 C17 1.512(6)
C16 C44 1.540(5)
C16 C45 1.542(5)
C17 C18 1.381(5)
C17 N4 1.376(5)
C18 H18 0.9500
C18 C19 1.424(6)
C19 H19 0.9500
C19 C20 1.379(5)
C20 N4 1.374(5)
C21 H21A 0.9900
C21 H21B 0.9900
C21 C22 1.535(5)
C22 H22A 0.9900
C22 H22B 0.9900
C22 C23 1.506(6)
C23 N5 1.352(5)
C23 O1 1.207(6)
C24 C25 1.397(6)
C24 N5 1.408(5)
C24 N6 1.330(5)
C25 H25 0.9500
C25 C26 1.386(6)
C26 H26 0.9500
C26 C27 1.366(6)
C27 H27 0.9500
C27 C28 1.387(6)
C28 C29 1.482(6)
C28 N6 1.353(5)
C29 C30 1.401(5)
C29 C34 1.399(5)
C30 H30 0.9500
C30 C31 1.381(6)
C31 H31 0.9500
C31 C32 1.389(6)
C32 H32 0.9500
C32 C33 1.409(5)
C33 C34 1.391(5)
C33 C35 1.488(6)
C34 O2 1.404(4)
C35 C36 1.389(6)
C35 N7 1.357(5)
C36 H36 0.9500
C36 C37 1.379(6)
C37 H37 0.9500
C37 C38 1.366(6)
C38 H38 0.9500
C38 C39 1.377(5)
C39 N7 1.349(5)
C39 N8 1.415(5)
C40 C41 1.514(6)
C40 N8 1.363(5)
C40 O3 1.226(5)
C41 H41A 0.9900
C41 H41B 0.9900
C41 C42 1.533(6)
C42 H42A 0.9900
C42 H42B 0.9900
C43 H43A 0.9800
C43 H43B 0.9800
C43 H43C 0.9800
C44 H44A 0.9800
C44 H44B 0.9800
C44 H44C 0.9800
C45 H45A 0.9800
C45 H45B 0.9800
C45 H45C 0.9800
C46 H46A 0.9800
C46 H46B 0.9800
C46 H46C 0.9800
C47 H47A 0.9800
C47 H47B 0.9800
C47 H47C 0.9800
C48 H48A 0.9800
C48 H48B 0.9800
C48 H48C 0.9800
C49 H49A 0.9800
C49 H49B 0.9800
C49 H49C 0.9800
C49 O2 1.413(6)
C50 H50A 0.9800
C50 H50B 0.9800
C50 H50C 0.9800
C50 O7 1.451(7)
Li1 N7 2.168(8)
Li1 O2 1.952(8)
Li1 O3 1.863(8)
Li1 O5 2.614(9)
Li1 O7 1.900(9)
N1 H1 0.8800
N2 H2 0.8800
N3 H3A 0.8800
N4 H4A 0.8800
N5 H5 0.8800
N8 H8A 0.8800
N9 O4 1.232(4)
N9 O5 1.178(5)
N9 O6 1.239(5)
O7 H7 0.879(9)
C51 H51A 0.9800
C51 H51B 0.9800
C51 H51C 0.9800
C51 O8 1.401(6)
O8 H8B 0.8400

loop_
_geom_torsion_atom_site_label_1
_geom_torsion_atom_site_label_2
_geom_torsion_atom_site_label_3
_geom_torsion_atom_site_label_4
_geom_torsion
C1 C2 C3 C4 -178.3(4)
C1 C2 N1 C5 177.1(3)
C1 C20 N4 C17 -175.3(3)
C1 C21 C22 C23 -169.1(3)
C2 C1 C20 C19 129.6(4)
C2 C1 C20 N4 -55.7(5)
C2 C1 C21 C22 -50.8(4)
C2 C3 C4 C5 1.1(5)
C3 C2 N1 C5 -1.5(4)
C3 C4 C5 C6 175.3(4)
C3 C4 C5 N1 -2.0(4)
C4 C5 C6 C7 103.6(5)
C4 C5 C6 C47 -16.3(6)
C4 C5 C6 C48 -134.9(4)
C4 C5 N1 C2 2.2(4)
C5 C6 C7 C8 -124.8(4)
C5 C6 C7 N2 59.7(5)
C6 C5 N1 C2 -175.4(3)
C6 C7 C8 C9 -176.6(4)
C6 C7 N2 C10 177.0(3)
C7 C8 C9 C10 0.5(5)
C8 C7 N2 C10 0.5(4)
C8 C9 C10 C11 174.8(4)
C8 C9 C10 N2 -0.2(4)
C9 C10 C11 C12 121.8(5)
C9 C10 C11 C42 -117.0(5)
C9 C10 C11 C43 2.1(6)
C9 C10 N2 C7 -0.2(4)
C10 C11 C12 C13 -81.2(5)
C10 C11 C12 N3 94.8(4)
C10 C11 C42 C41 55.3(4)
C11 C10 N2 C7 -175.9(3)
C11 C12 C13 C14 176.8(4)
C11 C12 N3 C15 -177.4(3)
C12 C11 C42 C41 175.9(3)
C12 C13 C14 C15 0.0(5)
C13 C12 N3 C15 -0.5(4)
C13 C14 C15 C16 179.7(4)
C13 C14 C15 N3 -0.4(4)
C14 C15 C16 C17 91.8(5)
C14 C15 C16 C44 -26.8(6)
C14 C15 C16 C45 -145.0(4)
C14 C15 N3 C12 0.6(4)
C15 C16 C17 C18 -133.7(4)
C15 C16 C17 N4 49.1(5)
C16 C15 N3 C12 -179.5(3)
C16 C17 C18 C19 -178.1(4)
C16 C17 N4 C20 177.9(3)
C17 C18 C19 C20 0.8(5)
C18 C17 N4 C20 0.1(4)
C18 C19 C20 C1 174.6(4)
C18 C19 C20 N4 -0.7(4)
C19 C20 N4 C17 0.4(4)
C20 C1 C2 C3 -101.6(5)
C20 C1 C2 N1 80.2(4)
C20 C1 C21 C22 -174.0(3)
C21 C1 C2 C3 139.2(4)
C21 C1 C2 N1 -39.1(5)
C21 C1 C20 C19 -108.4(4)
C21 C1 C20 N4 66.2(4)
C21 C22 C23 N5 -89.2(5)
C21 C22 C23 O1 88.7(6)
C22 C23 N5 C24 179.8(4)
C24 C25 C26 C27 1.1(6)
C25 C24 N5 C23 -18.6(6)
C25 C24 N6 C28 -1.3(6)
C25 C26 C27 C28 0.4(6)
C26 C27 C28 C29 179.0(4)
C26 C27 C28 N6 -2.5(6)
C27 C28 C29 C30 48.6(5)
C27 C28 C29 C34 -132.5(4)
C27 C28 N6 C24 2.9(5)
C28 C29 C30 C31 177.5(4)
C28 C29 C34 C33 -175.8(4)
C28 C29 C34 O2 4.8(6)
C29 C28 N6 C24 -178.5(3)
C29 C30 C31 C32 -1.1(6)
C29 C34 O2 C49 93.5(5)
C29 C34 O2 Li1 -120.9(4)
C30 C29 C34 C33 3.1(6)
C30 C29 C34 O2 -176.3(3)
C30 C31 C32 C33 2.2(6)
C31 C32 C33 C34 -0.6(6)
C31 C32 C33 C35 177.3(4)
C32 C33 C34 C29 -2.1(6)
C32 C33 C34 O2 177.3(3)
C32 C33 C35 C36 -32.3(5)
C32 C33 C35 N7 148.0(4)
C33 C34 O2 C49 -85.9(5)
C33 C34 O2 Li1 59.7(5)
C33 C35 C36 C37 179.6(4)
C33 C35 N7 C39 178.8(3)
C33 C35 N7 Li1 6.3(5)
C34 C29 C30 C31 -1.5(6)
C34 C33 C35 C36 145.4(4)
C34 C33 C35 N7 -34.2(6)
C35 C33 C34 C29 -179.9(4)
C35 C33 C34 O2 -0.5(6)
C35 C36 C37 C38 0.9(6)
C36 C35 N7 C39 -0.8(5)
C36 C35 N7 Li1 -173.4(4)
C36 C37 C38 C39 0.5(6)
C37 C38 C39 N7 -2.2(6)
C37 C38 C39 N8 176.8(4)
C38 C39 N7 C35 2.3(6)
C38 C39 N7 Li1 174.7(4)
C38 C39 N8 C40 -168.6(4)
C40 C41 C42 C11 -148.3(4)
C41 C40 N8 C39 177.9(4)
C41 C40 O3 Li1 168.6(5)
C42 C11 C12 C13 158.6(4)
C42 C11 C12 N3 -25.4(5)
C43 C11 C12 C13 38.9(6)
C43 C11 C12 N3 -145.1(4)
C43 C11 C42 C41 -64.3(4)
C44 C16 C17 C18 -15.3(6)
C44 C16 C17 N4 167.4(4)
C45 C16 C17 C18 102.2(5)
C45 C16 C17 N4 -75.1(5)
C46 C1 C2 C3 19.2(5)
C46 C1 C2 N1 -159.1(3)
C46 C1 C20 C19 8.8(6)
C46 C1 C20 N4 -176.5(3)
C46 C1 C21 C22 69.0(4)
C47 C6 C7 C8 -5.0(6)
C47 C6 C7 N2 179.5(4)
C48 C6 C7 C8 112.9(5)
C48 C6 C7 N2 -62.6(5)
N1 C2 C3 C4 0.2(4)
N1 C5 C6 C7 -79.5(4)
N1 C5 C6 C47 160.6(3)
N1 C5 C6 C48 42.1(5)
N2 C7 C8 C9 -0.6(4)
N2 C10 C11 C12 -63.8(4)
N2 C10 C11 C42 57.4(4)
N2 C10 C11 C43 176.5(3)
N3 C12 C13 C14 0.3(4)
N3 C15 C16 C17 -88.1(4)
N3 C15 C16 C44 153.2(4)
N3 C15 C16 C45 35.1(5)
N4 C17 C18 C19 -0.5(4)
N5 C24 C25 C26 178.8(4)
N5 C24 N6 C28 179.2(3)
N6 C24 C25 C26 -0.7(6)
N6 C24 N5 C23 160.9(4)
N6 C28 C29 C30 -130.0(4)
N6 C28 C29 C34 49.0(5)
N7 C35 C36 C37 -0.7(6)
N7 C39 N8 C40 10.4(6)
N7 Li1 O3 C40 10.9(6)
N8 C39 N7 C35 -176.6(3)
N8 C39 N7 Li1 -4.2(6)
N8 C40 C41 C42 -142.3(4)
N8 C40 O3 Li1 -9.0(8)
O1 C23 N5 C24 1.9(8)
O2 Li1 O3 C40 91.5(8)
O3 C40 C41 C42 39.8(6)
O3 C40 N8 C39 -4.3(7)
O4 N9 O5 Li1 102.8(5)
O5 Li1 O3 C40 164.1(5)
O6 N9 O5 Li1 -73.2(7)
O7 Li1 O3 C40 -121.6(6)
